data_4333411
loop_
_publ_author_name
'Feller, Moran'
'Ben-Ari, Eyal'
'Gupta, Tarkeshwar'
'Shimon, Linda J. W.'
'Leitus, Gregory'
'Diskin-Posner, Yael'
'Weiner, Lev'
'Milstein, David'

_publ_section_title
;
 Mononuclear Rh(II) PNP-type complexes. Structure and reactivity.
;
_journal_issue 25
_journal_name_full 'Inorganic chemistry'
_journal_page_first 10479
_journal_page_last 10490
_journal_paper_doi 10.1021/ic701044b
_journal_volume 46
_journal_year 2007
_chemical_formula_sum 'C23 H43 B Cl F4 N2 O P2 Rh'
_chemical_formula_weight 650.70
_chemical_name_systematic
; 
 ? 
;
_space_group_IT_number 14
_symmetry_cell_setting monoclinic
_symmetry_space_group_name_Hall '-P 2yn'
_symmetry_space_group_name_H-M 'P 1 21/n 1'
_atom_sites_solution_hydrogens geom
_atom_sites_solution_primary direct
_atom_sites_solution_secondary difmap
_audit_creation_method SHELXL-97
_cell_angle_alpha 90.00
_cell_angle_beta 93.36(3)
_cell_angle_gamma 90.00
_cell_formula_units_Z 4
_cell_length_a 12.526(3)
_cell_length_b 7.8930(16)
_cell_length_c 28.603(6)
_cell_measurement_reflns_used 5676
_cell_measurement_temperature 120(2)
_cell_measurement_theta_max 27.48
_cell_measurement_theta_min 1.0
_cell_volume 2823.1(11)
_computing_cell_refinement HKL
_computing_data_collection 'Collect package (Bruker Nonius)'
_computing_data_reduction HKL
_computing_molecular_graphics 'Bruker SHELXTL'
_computing_publication_material 'Bruker SHELXTL'
_computing_structure_refinement 'SHELXL-97 (Sheldrick, 1997)'
_computing_structure_solution 'SHELXS-97 (Sheldrick, 1990)'
_diffrn_ambient_temperature 120(2)
_diffrn_measured_fraction_theta_full 0.981
_diffrn_measured_fraction_theta_max 0.981
_diffrn_measurement_device_type 'Nonius KappaCCD'
_diffrn_measurement_method 'phi and omega scans'
_diffrn_radiation_monochromator graphite
_diffrn_radiation_source 'fine-focus sealed tube'
_diffrn_radiation_type MoK\a
_diffrn_radiation_wavelength 0.71073
_diffrn_reflns_av_R_equivalents 0.0540
_diffrn_reflns_av_sigmaI/netI 0.0424
_diffrn_reflns_limit_h_max 16
_diffrn_reflns_limit_h_min -16
_diffrn_reflns_limit_k_max 10
_diffrn_reflns_limit_k_min 0
_diffrn_reflns_limit_l_max 37
_diffrn_reflns_limit_l_min 0
_diffrn_reflns_number 6379
_diffrn_reflns_theta_full 27.54
_diffrn_reflns_theta_max 27.54
_diffrn_reflns_theta_min 2.61
_exptl_absorpt_coefficient_mu 0.859
_exptl_absorpt_correction_T_max 0.8469
_exptl_absorpt_correction_T_min 0.5465
_exptl_absorpt_correction_type empirical
_exptl_crystal_colour orange
_exptl_crystal_density_diffrn 1.531
_exptl_crystal_density_method 'not measured'
_exptl_crystal_description prism
_exptl_crystal_F_000 1344
_exptl_crystal_size_max 0.80
_exptl_crystal_size_mid 0.60
_exptl_crystal_size_min 0.20
_refine_diff_density_max 1.692
_refine_diff_density_min -0.548
_refine_diff_density_rms 0.110
_refine_ls_extinction_method none
_refine_ls_goodness_of_fit_ref 1.017
_refine_ls_hydrogen_treatment riding
_refine_ls_matrix_type full
_refine_ls_number_parameters 328
_refine_ls_number_reflns 6379
_refine_ls_number_restraints 0
_refine_ls_restrained_S_all 1.017
_refine_ls_R_factor_all 0.0571
_refine_ls_R_factor_gt 0.0401
_refine_ls_shift/su_max 0.001
_refine_ls_shift/su_mean 0.000
_refine_ls_structure_factor_coef Fsqd
_refine_ls_weighting_details 'calc w=1/[\s^2^(Fo^2^)+(0.0655P)^2^+1.1165P] where P=(Fo^2^+2Fc^2^)/3'
_refine_ls_weighting_scheme calc
_refine_ls_wR_factor_gt 0.0989
_refine_ls_wR_factor_ref 0.1062
_reflns_number_gt 5011
_reflns_number_total 6379
_reflns_threshold_expression >2sigma(I)
_cod_data_source_file ic701044bsup4.cif
_cod_data_source_block m617ba
_cod_depositor_comments
;
The following automatic conversions were performed:

'_symmetry_cell_setting' value 'Monoclinic' changed to 'monoclinic'
according to /home/saulius/struct/CIF-dictionaries/cif_core.dic
dictionary named 'cif_core.dic' version 2.4.2 from 2011-04-26.

Automatic conversion script
Id: cif_fix_values 1891 2012-01-12 08:04:46Z andrius 

 Adding full bibliography for 4333408--4333413.cif.
;
_cod_original_cell_volume 2823.0(10)
_cod_original_sg_symbol_H-M P2(1)/n
_cod_database_code 4333411

loop_
_symmetry_equiv_pos_as_xyz
'x, y, z'
'-x+1/2, y+1/2, -z+1/2'
'-x, -y, -z'
'x-1/2, -y-1/2, z-1/2'

loop_
_atom_site_label
_atom_site_type_symbol
_atom_site_fract_x
_atom_site_fract_y
_atom_site_fract_z
_atom_site_U_iso_or_equiv
_atom_site_adp_type
_atom_site_occupancy
_atom_site_symmetry_multiplicity
_atom_site_calc_flag
_atom_site_refinement_flags
Rh1 Rh 0.832770(16) 0.70568(3) 0.124439(7) 0.01361(8) Uani 1 1 d .
Cl1 Cl 0.80896(6) 0.92144(10) 0.17879(3) 0.02550(18) Uani 1 1 d .
P1 P 1.01277(6) 0.65672(10) 0.14673(3) 0.01600(17) Uani 1 1 d .
P2 P 0.64959(6) 0.64944(10) 0.10972(2) 0.01475(16) Uani 1 1 d .
O1 O 0.89413(18) 0.8162(3) 0.03916(7) 0.0253(5) Uani 1 1 d .
N1 N 0.85191(18) 0.5024(3) 0.08007(8) 0.0151(5) Uani 1 1 d .
N2 N 0.85441(19) 0.8597(3) 0.07287(8) 0.0196(5) Uani 1 1 d .
C1 C 0.6584(2) 0.5123(4) 0.05854(10) 0.0195(6) Uani 1 1 d .
H1A H 0.6030 0.4231 0.0594 0.023 Uiso 1 1 calc R
H1B H 0.6432 0.5803 0.0298 0.023 Uiso 1 1 calc R
C2 C 0.7660(2) 0.4301(4) 0.05618(10) 0.0179(6) Uani 1 1 d .
C3 C 0.7796(3) 0.2907(4) 0.02763(10) 0.0206(6) Uani 1 1 d .
H3 H 0.7192 0.2393 0.0118 0.025 Uiso 1 1 calc R
C4 C 0.8794(3) 0.2272(4) 0.02221(10) 0.0212(6) Uani 1 1 d .
H4 H 0.8886 0.1307 0.0030 0.025 Uiso 1 1 calc R
C5 C 0.9664(3) 0.3036(4) 0.04467(10) 0.0217(7) Uani 1 1 d .
H5 H 1.0364 0.2618 0.0406 0.026 Uiso 1 1 calc R
C6 C 0.9517(2) 0.4415(4) 0.07317(9) 0.0178(6) Uani 1 1 d .
C7 C 1.0466(2) 0.5355(4) 0.09498(11) 0.0227(7) Uani 1 1 d .
H7A H 1.0745 0.6138 0.0715 0.027 Uiso 1 1 calc R
H7B H 1.1039 0.4534 0.1041 0.027 Uiso 1 1 calc R
C8 C 0.5988(2) 0.5105(4) 0.15712(10) 0.0198(6) Uani 1 1 d .
C9 C 0.4811(3) 0.4654(5) 0.14966(12) 0.0335(8) Uani 1 1 d .
H9A H 0.4624 0.3803 0.1728 0.050 Uiso 1 1 calc R
H9B H 0.4672 0.4196 0.1180 0.050 Uiso 1 1 calc R
H9C H 0.4376 0.5672 0.1534 0.050 Uiso 1 1 calc R
C10 C 0.6641(3) 0.3477(5) 0.15745(14) 0.0410(10) Uani 1 1 d .
H10A H 0.6433 0.2749 0.1831 0.062 Uiso 1 1 calc R
H10B H 0.7403 0.3752 0.1618 0.062 Uiso 1 1 calc R
H10C H 0.6507 0.2884 0.1276 0.062 Uiso 1 1 calc R
C11 C 0.6196(3) 0.5968(5) 0.20482(11) 0.0352(9) Uani 1 1 d .
H11A H 0.5729 0.6958 0.2068 0.053 Uiso 1 1 calc R
H11B H 0.6945 0.6330 0.2084 0.053 Uiso 1 1 calc R
H11C H 0.6048 0.5167 0.2298 0.053 Uiso 1 1 calc R
C12 C 0.5539(2) 0.8207(4) 0.09098(10) 0.0186(6) Uani 1 1 d .
C13 C 0.4579(2) 0.7526(4) 0.06056(11) 0.0258(7) Uani 1 1 d .
H13A H 0.4245 0.6593 0.0770 0.039 Uiso 1 1 calc R
H13B H 0.4825 0.7115 0.0307 0.039 Uiso 1 1 calc R
H13C H 0.4056 0.8436 0.0547 0.039 Uiso 1 1 calc R
C14 C 0.6136(2) 0.9489(4) 0.06213(10) 0.0235(7) Uani 1 1 d .
H14A H 0.5638 1.0368 0.0503 0.035 Uiso 1 1 calc R
H14B H 0.6442 0.8911 0.0357 0.035 Uiso 1 1 calc R
H14C H 0.6711 1.0012 0.0819 0.035 Uiso 1 1 calc R
C15 C 0.5155(2) 0.9150(4) 0.13382(10) 0.0235(7) Uani 1 1 d .
H15A H 0.5774 0.9573 0.1528 0.035 Uiso 1 1 calc R
H15B H 0.4743 0.8374 0.1526 0.035 Uiso 1 1 calc R
H15C H 0.4701 1.0105 0.1234 0.035 Uiso 1 1 calc R
C16 C 1.0289(2) 0.5070(4) 0.19729(10) 0.0224(7) Uani 1 1 d .
C17 C 0.9734(3) 0.3412(4) 0.18220(12) 0.0341(8) Uani 1 1 d .
H17A H 1.0131 0.2871 0.1577 0.051 Uiso 1 1 calc R
H17B H 0.9003 0.3654 0.1700 0.051 Uiso 1 1 calc R
H17C H 0.9714 0.2652 0.2092 0.051 Uiso 1 1 calc R
C18 C 0.9724(3) 0.5808(5) 0.23883(11) 0.0341(8) Uani 1 1 d .
H18A H 0.9720 0.4965 0.2640 0.051 Uiso 1 1 calc R
H18B H 0.8986 0.6105 0.2288 0.051 Uiso 1 1 calc R
H18C H 1.0104 0.6825 0.2503 0.051 Uiso 1 1 calc R
C19 C 1.1454(3) 0.4657(5) 0.21188(13) 0.0392(9) Uani 1 1 d .
H19A H 1.1813 0.5680 0.2243 0.059 Uiso 1 1 calc R
H19B H 1.1818 0.4252 0.1846 0.059 Uiso 1 1 calc R
H19C H 1.1478 0.3777 0.2361 0.059 Uiso 1 1 calc R
C20 C 1.1116(2) 0.8345(4) 0.15139(11) 0.0223(7) Uani 1 1 d .
C21 C 1.0754(2) 0.9674(4) 0.11478(11) 0.0272(7) Uani 1 1 d .
H21A H 1.1252 1.0633 0.1164 0.041 Uiso 1 1 calc R
H21B H 1.0035 1.0072 0.1210 0.041 Uiso 1 1 calc R
H21C H 1.0743 0.9168 0.0835 0.041 Uiso 1 1 calc R
C22 C 1.1114(3) 0.9175(4) 0.19960(12) 0.0295(8) Uani 1 1 d .
H22A H 1.1569 1.0186 0.2002 0.044 Uiso 1 1 calc R
H22B H 1.1388 0.8372 0.2235 0.044 Uiso 1 1 calc R
H22C H 1.0381 0.9501 0.2060 0.044 Uiso 1 1 calc R
C23 C 1.2244(3) 0.7782(5) 0.14101(14) 0.0366(9) Uani 1 1 d .
H23A H 1.2224 0.7193 0.1108 0.055 Uiso 1 1 calc R
H23B H 1.2522 0.7015 0.1658 0.055 Uiso 1 1 calc R
H23C H 1.2710 0.8777 0.1398 0.055 Uiso 1 1 calc R
F1 F 0.39945(15) 0.2600(3) 0.05017(7) 0.0350(5) Uani 1 1 d .
F2 F 0.27906(17) 0.2540(3) 0.10704(7) 0.0424(6) Uani 1 1 d .
F3 F 0.23280(17) 0.3650(3) 0.03642(8) 0.0465(6) Uani 1 1 d .
F4 F 0.25644(17) 0.0834(3) 0.04346(7) 0.0395(5) Uani 1 1 d .
B1 B 0.2925(3) 0.2413(5) 0.05972(13) 0.0244(8) Uani 1 1 d .

loop_
_atom_site_aniso_label
_atom_site_aniso_U_11
_atom_site_aniso_U_22
_atom_site_aniso_U_33
_atom_site_aniso_U_23
_atom_site_aniso_U_13
_atom_site_aniso_U_12
Rh1 0.01295(12) 0.01428(14) 0.01362(12) -0.00179(8) 0.00084(8) 0.00045(9)
Cl1 0.0231(4) 0.0254(4) 0.0279(4) -0.0090(3) 0.0008(3) 0.0010(3)
P1 0.0127(3) 0.0185(4) 0.0167(4) -0.0009(3) 0.0003(3) 0.0021(3)
P2 0.0135(3) 0.0161(4) 0.0147(3) -0.0011(3) 0.0010(3) -0.0010(3)
O1 0.0313(12) 0.0264(13) 0.0189(11) 0.0017(9) 0.0073(9) -0.0006(10)
N1 0.0179(11) 0.0127(12) 0.0152(11) -0.0015(10) 0.0042(9) 0.0003(10)
N2 0.0169(12) 0.0225(14) 0.0193(12) 0.0004(11) 0.0008(10) -0.0009(11)
C1 0.0195(14) 0.0217(17) 0.0173(14) -0.0026(12) 0.0016(11) -0.0025(13)
C2 0.0209(14) 0.0173(16) 0.0158(13) 0.0018(12) 0.0024(11) -0.0012(12)
C3 0.0289(16) 0.0180(16) 0.0152(13) 0.0006(12) 0.0021(12) -0.0029(13)
C4 0.0348(17) 0.0144(16) 0.0146(13) -0.0004(11) 0.0036(12) 0.0045(13)
C5 0.0263(15) 0.0230(17) 0.0161(14) -0.0002(12) 0.0042(12) 0.0073(13)
C6 0.0194(14) 0.0211(16) 0.0129(13) 0.0012(12) 0.0020(10) 0.0030(12)
C7 0.0172(14) 0.0261(18) 0.0251(15) -0.0029(13) 0.0040(12) 0.0046(13)
C8 0.0190(14) 0.0209(17) 0.0198(14) 0.0019(12) 0.0022(11) -0.0050(12)
C9 0.0245(16) 0.042(2) 0.0343(18) 0.0082(16) 0.0015(14) -0.0137(16)
C10 0.042(2) 0.029(2) 0.055(2) 0.0190(18) 0.0240(18) 0.0079(17)
C11 0.049(2) 0.039(2) 0.0177(15) 0.0040(15) 0.0030(14) -0.0106(18)
C12 0.0177(14) 0.0200(16) 0.0177(14) -0.0001(12) -0.0003(11) 0.0018(12)
C13 0.0198(15) 0.0339(19) 0.0230(15) -0.0001(14) -0.0035(12) 0.0007(14)
C14 0.0256(16) 0.0232(18) 0.0216(15) 0.0029(13) 0.0014(12) 0.0025(13)
C15 0.0197(15) 0.0260(18) 0.0250(16) 0.0012(13) 0.0017(12) 0.0022(13)
C16 0.0239(15) 0.0224(17) 0.0205(14) 0.0009(13) -0.0025(12) 0.0077(13)
C17 0.052(2) 0.0204(18) 0.0292(18) 0.0059(14) -0.0079(16) -0.0010(16)
C18 0.051(2) 0.033(2) 0.0188(16) 0.0031(14) 0.0062(15) 0.0109(17)
C19 0.0349(19) 0.041(2) 0.040(2) 0.0068(18) -0.0099(16) 0.0134(17)
C20 0.0149(14) 0.0237(18) 0.0285(16) 0.0002(13) 0.0022(12) -0.0031(12)
C21 0.0214(15) 0.0255(19) 0.0348(18) 0.0009(15) 0.0024(13) -0.0061(14)
C22 0.0248(16) 0.0282(19) 0.0347(18) -0.0060(15) -0.0060(14) -0.0017(14)
C23 0.0171(15) 0.044(2) 0.049(2) 0.0001(18) 0.0035(15) -0.0029(16)
F1 0.0223(9) 0.0491(13) 0.0343(11) -0.0023(10) 0.0076(8) -0.0012(9)
F2 0.0407(12) 0.0638(15) 0.0235(10) -0.0084(10) 0.0096(9) -0.0238(11)
F3 0.0415(12) 0.0463(14) 0.0529(14) 0.0156(11) 0.0125(10) 0.0144(11)
F4 0.0498(13) 0.0336(12) 0.0357(11) -0.0046(9) 0.0075(9) -0.0125(10)
B1 0.0224(17) 0.031(2) 0.0208(17) -0.0003(15) 0.0063(14) -0.0008(16)

loop_
_atom_type_symbol
_atom_type_description
_atom_type_scat_dispersion_real
_atom_type_scat_dispersion_imag
_atom_type_scat_source
C C 0.0033 0.0016 'International Tables Vol C Tables 4.2.6.8 and 6.1.1.4'
H H 0.0000 0.0000 'International Tables Vol C Tables 4.2.6.8 and 6.1.1.4'
N N 0.0061 0.0033 'International Tables Vol C Tables 4.2.6.8 and 6.1.1.4'
O O 0.0106 0.0060 'International Tables Vol C Tables 4.2.6.8 and 6.1.1.4'
P P 0.1023 0.0942 'International Tables Vol C Tables 4.2.6.8 and 6.1.1.4'
Rh Rh -1.1178 0.9187 'International Tables Vol C Tables 4.2.6.8 and 6.1.1.4'
B B 0.0013 0.0007 'International Tables Vol C Tables 4.2.6.8 and 6.1.1.4'
F F 0.0171 0.0103 'International Tables Vol C Tables 4.2.6.8 and 6.1.1.4'
Cl Cl 0.1484 0.1585 'International Tables Vol C Tables 4.2.6.8 and 6.1.1.4'

loop_
_geom_angle_atom_site_label_1
_geom_angle_atom_site_label_2
_geom_angle_atom_site_label_3
_geom_angle
N2 Rh1 N1 89.62(10)
N2 Rh1 Cl1 94.46(8)
N1 Rh1 Cl1 175.92(7)
N2 Rh1 P1 97.77(8)
N1 Rh1 P1 83.94(7)
Cl1 Rh1 P1 95.60(3)
N2 Rh1 P2 99.23(8)
N1 Rh1 P2 83.73(7)
Cl1 Rh1 P2 95.48(3)
P1 Rh1 P2 158.88(3)
C7 P1 C16 105.97(14)
C7 P1 C20 105.40(14)
C16 P1 C20 112.21(14)
C7 P1 Rh1 97.53(10)
C16 P1 Rh1 111.97(10)
C20 P1 Rh1 121.25(10)
C1 P2 C12 105.46(14)
C1 P2 C8 105.69(14)
C12 P2 C8 112.98(14)
C1 P2 Rh1 98.69(10)
C12 P2 Rh1 121.28(10)
C8 P2 Rh1 110.39(9)
C6 N1 C2 118.8(2)
C6 N1 Rh1 120.16(19)
C2 N1 Rh1 121.01(19)
O1 N2 Rh1 122.0(2)
C2 C1 P2 112.8(2)
C2 C1 H1A 109.0
P2 C1 H1A 109.0
C2 C1 H1B 109.0
P2 C1 H1B 109.0
H1A C1 H1B 107.8
N1 C2 C3 120.4(3)
N1 C2 C1 118.7(3)
C3 C2 C1 120.7(3)
C4 C3 C2 120.2(3)
C4 C3 H3 119.9
C2 C3 H3 119.9
C3 C4 C5 119.6(3)
C3 C4 H4 120.2
C5 C4 H4 120.2
C4 C5 C6 119.6(3)
C4 C5 H5 120.2
C6 C5 H5 120.2
N1 C6 C5 121.3(3)
N1 C6 C7 118.3(3)
C5 C6 C7 120.2(3)
C6 C7 P1 112.2(2)
C6 C7 H7A 109.2
P1 C7 H7A 109.2
C6 C7 H7B 109.2
P1 C7 H7B 109.2
H7A C7 H7B 107.9
C9 C8 C10 108.6(3)
C9 C8 C11 110.0(3)
C10 C8 C11 107.8(3)
C9 C8 P2 113.7(2)
C10 C8 P2 107.0(2)
C11 C8 P2 109.6(2)
C8 C9 H9A 109.5
C8 C9 H9B 109.5
H9A C9 H9B 109.5
C8 C9 H9C 109.5
H9A C9 H9C 109.5
H9B C9 H9C 109.5
C8 C10 H10A 109.5
C8 C10 H10B 109.5
H10A C10 H10B 109.5
C8 C10 H10C 109.5
H10A C10 H10C 109.5
H10B C10 H10C 109.5
C8 C11 H11A 109.5
C8 C11 H11B 109.5
H11A C11 H11B 109.5
C8 C11 H11C 109.5
H11A C11 H11C 109.5
H11B C11 H11C 109.5
C14 C12 C15 107.2(2)
C14 C12 C13 108.5(2)
C15 C12 C13 110.5(2)
C14 C12 P2 108.0(2)
C15 C12 P2 110.4(2)
C13 C12 P2 112.2(2)
C12 C13 H13A 109.5
C12 C13 H13B 109.5
H13A C13 H13B 109.5
C12 C13 H13C 109.5
H13A C13 H13C 109.5
H13B C13 H13C 109.5
C12 C14 H14A 109.5
C12 C14 H14B 109.5
H14A C14 H14B 109.5
C12 C14 H14C 109.5
H14A C14 H14C 109.5
H14B C14 H14C 109.5
C12 C15 H15A 109.5
C12 C15 H15B 109.5
H15A C15 H15B 109.5
C12 C15 H15C 109.5
H15A C15 H15C 109.5
H15B C15 H15C 109.5
C19 C16 C17 107.8(3)
C19 C16 C18 110.3(3)
C17 C16 C18 108.7(3)
C19 C16 P1 113.8(2)
C17 C16 P1 107.2(2)
C18 C16 P1 109.0(2)
C16 C17 H17A 109.5
C16 C17 H17B 109.5
H17A C17 H17B 109.5
C16 C17 H17C 109.5
H17A C17 H17C 109.5
H17B C17 H17C 109.5
C16 C18 H18A 109.5
C16 C18 H18B 109.5
H18A C18 H18B 109.5
C16 C18 H18C 109.5
H18A C18 H18C 109.5
H18B C18 H18C 109.5
C16 C19 H19A 109.5
C16 C19 H19B 109.5
H19A C19 H19B 109.5
C16 C19 H19C 109.5
H19A C19 H19C 109.5
H19B C19 H19C 109.5
C23 C20 C22 110.6(3)
C23 C20 C21 107.9(3)
C22 C20 C21 107.9(3)
C23 C20 P1 112.6(2)
C22 C20 P1 110.5(2)
C21 C20 P1 107.2(2)
C20 C21 H21A 109.5
C20 C21 H21B 109.5
H21A C21 H21B 109.5
C20 C21 H21C 109.5
H21A C21 H21C 109.5
H21B C21 H21C 109.5
C20 C22 H22A 109.5
C20 C22 H22B 109.5
H22A C22 H22B 109.5
C20 C22 H22C 109.5
H22A C22 H22C 109.5
H22B C22 H22C 109.5
C20 C23 H23A 109.5
C20 C23 H23B 109.5
H23A C23 H23B 109.5
C20 C23 H23C 109.5
H23A C23 H23C 109.5
H23B C23 H23C 109.5
F2 B1 F3 109.2(3)
F2 B1 F1 111.1(3)
F3 B1 F1 109.3(3)
F2 B1 F4 109.7(3)
F3 B1 F4 108.4(3)
F1 B1 F4 109.0(3)

loop_
_geom_bond_atom_site_label_1
_geom_bond_atom_site_label_2
_geom_bond_distance
Rh1 N2 1.943(3)
Rh1 N1 2.068(2)
Rh1 Cl1 2.3367(8)
Rh1 P1 2.3389(9)
Rh1 P2 2.3507(9)
P1 C7 1.833(3)
P1 C16 1.870(3)
P1 C20 1.871(3)
P2 C1 1.829(3)
P2 C12 1.865(3)
P2 C8 1.883(3)
O1 N2 1.163(3)
N1 C6 1.364(4)
N1 C2 1.365(4)
C1 C2 1.502(4)
C1 H1A 0.9900
C1 H1B 0.9900
C2 C3 1.387(4)
C3 C4 1.365(4)
C3 H3 0.9500
C4 C5 1.372(4)
C4 H4 0.9500
C5 C6 1.379(4)
C5 H5 0.9500
C6 C7 1.506(4)
C7 H7A 0.9900
C7 H7B 0.9900
C8 C9 1.520(4)
C8 C10 1.523(5)
C8 C11 1.533(4)
C9 H9A 0.9800
C9 H9B 0.9800
C9 H9C 0.9800
C10 H10A 0.9800
C10 H10B 0.9800
C10 H10C 0.9800
C11 H11A 0.9800
C11 H11B 0.9800
C11 H11C 0.9800
C12 C14 1.529(4)
C12 C15 1.535(4)
C12 C13 1.539(4)
C13 H13A 0.9800
C13 H13B 0.9800
C13 H13C 0.9800
C14 H14A 0.9800
C14 H14B 0.9800
C14 H14C 0.9800
C15 H15A 0.9800
C15 H15B 0.9800
C15 H15C 0.9800
C16 C19 1.529(4)
C16 C17 1.531(5)
C16 C18 1.533(4)
C17 H17A 0.9800
C17 H17B 0.9800
C17 H17C 0.9800
C18 H18A 0.9800
C18 H18B 0.9800
C18 H18C 0.9800
C19 H19A 0.9800
C19 H19B 0.9800
C19 H19C 0.9800
C20 C23 1.526(4)
C20 C22 1.527(4)
C20 C21 1.532(4)
C21 H21A 0.9800
C21 H21B 0.9800
C21 H21C 0.9800
C22 H22A 0.9800
C22 H22B 0.9800
C22 H22C 0.9800
C23 H23A 0.9800
C23 H23B 0.9800
C23 H23C 0.9800
F1 B1 1.391(4)
F2 B1 1.377(4)
F3 B1 1.378(4)
F4 B1 1.396(4)

loop_
_geom_torsion_atom_site_label_1
_geom_torsion_atom_site_label_2
_geom_torsion_atom_site_label_3
_geom_torsion_atom_site_label_4
_geom_torsion
N2 Rh1 P1 C7 -68.92(14)
N1 Rh1 P1 C7 19.86(12)
Cl1 Rh1 P1 C7 -164.22(11)
P2 Rh1 P1 C7 74.44(13)
N2 Rh1 P1 C16 -179.57(13)
N1 Rh1 P1 C16 -90.78(13)
Cl1 Rh1 P1 C16 85.14(11)
P2 Rh1 P1 C16 -36.20(14)
N2 Rh1 P1 C20 44.25(14)
N1 Rh1 P1 C20 133.04(14)
Cl1 Rh1 P1 C20 -51.04(12)
P2 Rh1 P1 C20 -172.38(13)
N2 Rh1 P2 C1 73.37(13)
N1 Rh1 P2 C1 -15.22(12)
Cl1 Rh1 P2 C1 168.81(10)
P1 Rh1 P2 C1 -69.83(13)
N2 Rh1 P2 C12 -40.73(14)
N1 Rh1 P2 C12 -129.32(13)
Cl1 Rh1 P2 C12 54.71(11)
P1 Rh1 P2 C12 176.07(12)
N2 Rh1 P2 C8 -176.22(13)
N1 Rh1 P2 C8 95.19(13)
Cl1 Rh1 P2 C8 -80.78(11)
P1 Rh1 P2 C8 40.58(14)
N2 Rh1 N1 C6 86.3(2)
Cl1 Rh1 N1 C6 -95.4(9)
P1 Rh1 N1 C6 -11.5(2)
P2 Rh1 N1 C6 -174.4(2)
N2 Rh1 N1 C2 -91.7(2)
Cl1 Rh1 N1 C2 86.5(9)
P1 Rh1 N1 C2 170.4(2)
P2 Rh1 N1 C2 7.6(2)
N1 Rh1 N2 O1 -18.2(2)
Cl1 Rh1 N2 O1 161.9(2)
P1 Rh1 N2 O1 65.6(2)
P2 Rh1 N2 O1 -101.8(2)
C12 P2 C1 C2 149.0(2)
C8 P2 C1 C2 -91.1(2)
Rh1 P2 C1 C2 23.0(2)
C6 N1 C2 C3 3.9(4)
Rh1 N1 C2 C3 -178.1(2)
C6 N1 C2 C1 -171.5(2)
Rh1 N1 C2 C1 6.6(3)
P2 C1 C2 N1 -21.6(3)
P2 C1 C2 C3 163.0(2)
N1 C2 C3 C4 -1.7(4)
C1 C2 C3 C4 173.6(3)
C2 C3 C4 C5 -0.9(4)
C3 C4 C5 C6 1.3(4)
C2 N1 C6 C5 -3.5(4)
Rh1 N1 C6 C5 178.4(2)
C2 N1 C6 C7 172.6(3)
Rh1 N1 C6 C7 -5.5(3)
C4 C5 C6 N1 0.9(4)
C4 C5 C6 C7 -175.1(3)
N1 C6 C7 P1 25.3(3)
C5 C6 C7 P1 -158.6(2)
C16 P1 C7 C6 86.9(2)
C20 P1 C7 C6 -154.0(2)
Rh1 P1 C7 C6 -28.6(2)
C1 P2 C8 C9 -73.1(3)
C12 P2 C8 C9 41.7(3)
Rh1 P2 C8 C9 -178.9(2)
C1 P2 C8 C10 46.8(3)
C12 P2 C8 C10 161.6(2)
Rh1 P2 C8 C10 -59.0(2)
C1 P2 C8 C11 163.4(2)
C12 P2 C8 C11 -81.8(2)
Rh1 P2 C8 C11 57.6(2)
C1 P2 C12 C14 -78.9(2)
C8 P2 C12 C14 166.14(19)
Rh1 P2 C12 C14 31.7(2)
C1 P2 C12 C15 164.2(2)
C8 P2 C12 C15 49.3(2)
Rh1 P2 C12 C15 -85.2(2)
C1 P2 C12 C13 40.6(2)
C8 P2 C12 C13 -74.4(2)
Rh1 P2 C12 C13 151.14(18)
C7 P1 C16 C19 72.5(3)
C20 P1 C16 C19 -42.0(3)
Rh1 P1 C16 C19 177.7(2)
C7 P1 C16 C17 -46.5(3)
C20 P1 C16 C17 -161.0(2)
Rh1 P1 C16 C17 58.7(2)
C7 P1 C16 C18 -164.0(2)
C20 P1 C16 C18 81.5(2)
Rh1 P1 C16 C18 -58.8(2)
C7 P1 C20 C23 -41.0(3)
C16 P1 C20 C23 73.8(3)
Rh1 P1 C20 C23 -150.1(2)
C7 P1 C20 C22 -165.2(2)
C16 P1 C20 C22 -50.3(3)
Rh1 P1 C20 C22 85.8(2)
C7 P1 C20 C21 77.5(2)
C16 P1 C20 C21 -167.7(2)
Rh1 P1 C20 C21 -31.6(2)
